data_7240437
loop_
_publ_author_name
'Verpekin, Victor V.'
'Semeikin, Oleg V.'
'Vasiliev, Alexander D.'
'Kondrasenko, Alexander A.'
'Belousov, Yuri A.'
'Ustynyuk, Nikolai A.'

_publ_section_title
;
 Catalyzed M--C coupling reactions in the synthesis of
 \s-(pyridylethynyl)dicarbonylcyclopentadienyliron complexes
;
_journal_issue 29
_journal_name_full 'RSC Advances'
_journal_page_first 17014
_journal_page_last 17025
_journal_paper_doi 10.1039/D0RA02333G
_journal_volume 10
_journal_year 2020
_chemical_formula_moiety 'C14 H9 Fe N O2'
_chemical_formula_sum 'C14 H9 Fe N O2'
_chemical_formula_weight 279.07
_chemical_name_systematic dicarbonyl(3-pyridylethynyl)(\h^5^-cyclopentadienyl)iron
_space_group_crystal_system monoclinic
_space_group_IT_number 14
_space_group_name_Hall '-P 2yn'
_space_group_name_H-M_alt 'P 1 21/n 1'
_atom_sites_solution_hydrogens geom
_atom_sites_solution_primary direct
_atom_sites_solution_secondary difmap
_audit_creation_method SHELXL-2014/7
_audit_update_record
;
2019-12-24 deposited with the CCDC.	2020-04-21 downloaded from the CCDC.
;
_cell_angle_alpha 90
_cell_angle_beta 109.5340(10)
_cell_angle_gamma 90
_cell_formula_units_Z 4
_cell_length_a 9.4258(5)
_cell_length_b 9.5785(5)
_cell_length_c 13.8330(7)
_cell_measurement_reflns_used 2859
_cell_measurement_temperature 296(2)
_cell_measurement_theta_max 28.975
_cell_measurement_theta_min 2.302
_cell_volume 1177.03(11)
_computing_cell_refinement 'Bruker SAINT'
_computing_data_collection 'Bruker PHOTON 2'
_computing_data_reduction 'Bruker SAINT'
_computing_molecular_graphics 'Bruker SHELXTL'
_computing_publication_material 'Bruker SHELXTL'
_computing_structure_refinement 'SHELXL (Sheldrick 2015)'
_computing_structure_solution 'SHELXT (Sheldrick 2015)'
_diffrn_ambient_temperature 296(2)
_diffrn_measured_fraction_theta_full 1.000
_diffrn_measured_fraction_theta_max 1.000
_diffrn_measurement_device_type 'Bruker PHOTON-II CCD'
_diffrn_measurement_method '\f and \w scans'
_diffrn_radiation_type MoK\a
_diffrn_radiation_wavelength 0.71073
_diffrn_reflns_av_R_equivalents 0.0654
_diffrn_reflns_av_unetI/netI 0.0470
_diffrn_reflns_Laue_measured_fraction_full 1.000
_diffrn_reflns_Laue_measured_fraction_max 1.000
_diffrn_reflns_limit_h_max 12
_diffrn_reflns_limit_h_min -12
_diffrn_reflns_limit_k_max 13
_diffrn_reflns_limit_k_min -13
_diffrn_reflns_limit_l_max 18
_diffrn_reflns_limit_l_min -18
_diffrn_reflns_number 15154
_diffrn_reflns_point_group_measured_fraction_full 1.000
_diffrn_reflns_point_group_measured_fraction_max 1.000
_diffrn_reflns_theta_full 25.242
_diffrn_reflns_theta_max 28.997
_diffrn_reflns_theta_min 2.303
_exptl_absorpt_coefficient_mu 1.271
_exptl_absorpt_correction_T_max 0.7459
_exptl_absorpt_correction_T_min 0.6196
_exptl_absorpt_correction_type multi-scan
_exptl_absorpt_process_details
;
 Krause, L., Herbst-Irmer, R., Sheldrick G.M. & Stalke D.,
 J. Appl. Cryst. 48 (2015) 3-10.
;
_exptl_crystal_colour brown
_exptl_crystal_density_diffrn 1.575
_exptl_crystal_density_meas ?
_exptl_crystal_description prism
_exptl_crystal_F_000 568
_exptl_crystal_size_max 0.510
_exptl_crystal_size_mid 0.420
_exptl_crystal_size_min 0.360
_refine_diff_density_max 0.296
_refine_diff_density_min -0.350
_refine_diff_density_rms 0.060
_refine_ls_extinction_method none
_refine_ls_goodness_of_fit_ref 1.046
_refine_ls_hydrogen_treatment constr
_refine_ls_matrix_type full
_refine_ls_number_parameters 163
_refine_ls_number_reflns 3115
_refine_ls_number_restraints 0
_refine_ls_restrained_S_all 1.046
_refine_ls_R_factor_all 0.0612
_refine_ls_R_factor_gt 0.0395
_refine_ls_shift/su_max 0.000
_refine_ls_shift/su_mean 0.000
_refine_ls_structure_factor_coef Fsqd
_refine_ls_weighting_details 'w=1/[\s^2^(Fo^2^)+(0.0304P)^2^+0.2701P] where P=(Fo^2^+2Fc^2^)/3'
_refine_ls_weighting_scheme calc
_refine_ls_wR_factor_gt 0.0798
_refine_ls_wR_factor_ref 0.0895
_reflns_Friedel_coverage 0.000
_reflns_number_gt 2287
_reflns_number_total 3115
_reflns_threshold_expression 'I > 2\s(I)'
_cod_data_source_file d0ra02333g2.cif
_cod_data_source_block Ant20
_cod_depositor_comments
;
The following automatic conversions were performed:

data item '_exptl_crystal_density_meas' value 'none' was changed to
'?' -- the value is perceived as not measured.

Automatic conversion script
Id: cif_fix_values 7556 2019-12-06 15:28:31Z antanas 

 Adding full bibliography for 7240436--7240439.cif.
;
_cod_original_sg_symbol_H-M 'P 21/n'
_cod_database_code 7240437
_shelx_shelxl_version_number 2014/7
_shelx_space_group_comment
;
The symmetry employed for this shelxl refinement is uniquely defined
by the following loop, which should always be used as a source of
symmetry information in preference to the above space-group names.
They are only intended as comments.
;
_shelx_estimated_absorpt_t_min 0.563
_shelx_estimated_absorpt_t_max 0.657

loop_
_space_group_symop_operation_xyz
'x, y, z'
'-x+1/2, y+1/2, -z+1/2'
'-x, -y, -z'
'x-1/2, -y-1/2, z-1/2'

loop_
_atom_site_label
_atom_site_type_symbol
_atom_site_fract_x
_atom_site_fract_y
_atom_site_fract_z
_atom_site_U_iso_or_equiv
_atom_site_adp_type
_atom_site_occupancy
_atom_site_site_symmetry_order
_atom_site_calc_flag
_atom_site_refinement_flags_posn
_atom_site_refinement_flags_adp
_atom_site_refinement_flags_occupancy
_atom_site_disorder_assembly
_atom_site_disorder_group
Fe Fe 0.22995(4) 0.60833(3) 0.34868(2) 0.03322(11) Uani 1 1 d . . . . .
O1 O 0.0554(2) 0.6858(2) 0.14015(14) 0.0602(5) Uani 1 1 d . . . . .
O2 O 0.3785(2) 0.8765(2) 0.40484(16) 0.0616(6) Uani 1 1 d . . . . .
N N 0.6863(3) 0.5723(3) 0.0738(2) 0.0647(7) Uani 1 1 d . . . . .
C1 C 0.1234(3) 0.6569(3) 0.2223(2) 0.0399(6) Uani 1 1 d . . . . .
C2 C 0.3180(3) 0.7728(3) 0.38193(18) 0.0413(6) Uani 1 1 d . . . . .
C3 C 0.2779(4) 0.4395(3) 0.4518(2) 0.0583(8) Uani 1 1 d . . . . .
H3 H 0.3644 0.3849 0.4695 0.070 Uiso 1 1 calc R U . . .
C4 C 0.1449(4) 0.4146(3) 0.3706(2) 0.0570(8) Uani 1 1 d . . . . .
H4 H 0.1275 0.3414 0.3238 0.068 Uiso 1 1 calc R U . . .
C5 C 0.0420(3) 0.5202(3) 0.3723(2) 0.0534(7) Uani 1 1 d . . . . .
H5 H -0.0564 0.5282 0.3275 0.064 Uiso 1 1 calc R U . . .
C6 C 0.1121(3) 0.6102(3) 0.4522(2) 0.0526(7) Uani 1 1 d . . . . .
H6 H 0.0699 0.6897 0.4700 0.063 Uiso 1 1 calc R U . . .
C7 C 0.2587(3) 0.5599(3) 0.5016(2) 0.0565(8) Uani 1 1 d . . . . .
H7 H 0.3304 0.6004 0.5581 0.068 Uiso 1 1 calc R U . . .
C8 C 0.3852(3) 0.5542(3) 0.29525(18) 0.0371(5) Uani 1 1 d . . . . .
C9 C 0.4747(3) 0.5253(3) 0.25382(18) 0.0393(5) Uani 1 1 d . . . . .
C10 C 0.5763(3) 0.4942(3) 0.19900(18) 0.0372(5) Uani 1 1 d . . . . .
C11 C 0.6555(3) 0.3698(3) 0.2086(2) 0.0459(6) Uani 1 1 d . . . . .
H11 H 0.6476 0.3016 0.2544 0.055 Uiso 1 1 calc R U . . .
C12 C 0.7461(3) 0.3484(3) 0.1495(2) 0.0519(7) Uani 1 1 d . . . . .
H12 H 0.7987 0.2651 0.1543 0.062 Uiso 1 1 calc R U . . .
C13 C 0.7575(3) 0.4510(3) 0.0838(2) 0.0563(7) Uani 1 1 d . . . . .
H13 H 0.8183 0.4349 0.0440 0.068 Uiso 1 1 calc R U . . .
C14 C 0.5985(3) 0.5909(3) 0.1303(2) 0.0534(7) Uani 1 1 d . . . . .
H14 H 0.5476 0.6754 0.1234 0.064 Uiso 1 1 calc R U . . .

loop_
_atom_site_aniso_label
_atom_site_aniso_U_11
_atom_site_aniso_U_22
_atom_site_aniso_U_33
_atom_site_aniso_U_23
_atom_site_aniso_U_13
_atom_site_aniso_U_12
Fe 0.03571(19) 0.03540(19) 0.03231(18) -0.00012(14) 0.01635(14) -0.00208(15)
O1 0.0671(13) 0.0595(13) 0.0427(11) 0.0055(9) 0.0032(10) 0.0018(10)
O2 0.0713(14) 0.0512(12) 0.0601(13) -0.0031(10) 0.0193(11) -0.0230(10)
N 0.0786(18) 0.0585(15) 0.0788(18) 0.0147(13) 0.0553(16) 0.0125(13)
C1 0.0417(13) 0.0361(13) 0.0436(14) -0.0024(11) 0.0165(12) -0.0027(11)
C2 0.0427(13) 0.0480(15) 0.0355(13) 0.0015(11) 0.0161(11) -0.0020(12)
C3 0.0631(19) 0.0568(17) 0.065(2) 0.0269(15) 0.0353(17) 0.0104(15)
C4 0.087(2) 0.0396(15) 0.0626(19) -0.0066(13) 0.0487(18) -0.0191(15)
C5 0.0430(15) 0.071(2) 0.0521(16) 0.0020(14) 0.0234(13) -0.0175(14)
C6 0.0689(19) 0.0501(16) 0.0562(17) 0.0004(13) 0.0440(15) 0.0005(14)
C7 0.067(2) 0.072(2) 0.0326(14) 0.0062(13) 0.0192(14) -0.0162(16)
C8 0.0365(13) 0.0413(13) 0.0339(12) 0.0040(10) 0.0125(10) -0.0017(10)
C9 0.0413(13) 0.0419(13) 0.0367(13) 0.0000(10) 0.0154(11) -0.0009(11)
C10 0.0337(12) 0.0419(13) 0.0372(13) -0.0041(10) 0.0133(10) -0.0033(10)
C11 0.0467(15) 0.0417(14) 0.0528(16) 0.0030(12) 0.0211(13) 0.0005(11)
C12 0.0490(16) 0.0455(15) 0.0661(18) -0.0052(14) 0.0256(14) 0.0100(12)
C13 0.0587(18) 0.0614(18) 0.0639(19) 0.0004(15) 0.0405(16) 0.0052(15)
C14 0.0631(18) 0.0443(15) 0.0662(19) 0.0094(13) 0.0394(15) 0.0111(13)

loop_
_atom_type_symbol
_atom_type_description
_atom_type_scat_dispersion_real
_atom_type_scat_dispersion_imag
_atom_type_scat_source
C C 0.0033 0.0016 'International Tables Vol C Tables 4.2.6.8 and 6.1.1.4'
H H 0.0000 0.0000 'International Tables Vol C Tables 4.2.6.8 and 6.1.1.4'
N N 0.0061 0.0033 'International Tables Vol C Tables 4.2.6.8 and 6.1.1.4'
O O 0.0106 0.0060 'International Tables Vol C Tables 4.2.6.8 and 6.1.1.4'
Fe Fe 0.3463 0.8444 'International Tables Vol C Tables 4.2.6.8 and 6.1.1.4'

loop_
_geom_angle_atom_site_label_1
_geom_angle_atom_site_label_2
_geom_angle_atom_site_label_3
_geom_angle
_geom_angle_site_symmetry_1
_geom_angle_site_symmetry_3
_geom_angle_publ_flag
C1 Fe C2 94.87(11) . . ?
C1 Fe C8 86.82(11) . . ?
C2 Fe C8 89.35(11) . . ?
C1 Fe C4 105.07(12) . . ?
C2 Fe C4 157.78(12) . . ?
C8 Fe C4 101.27(11) . . ?
C1 Fe C6 114.90(12) . . ?
C2 Fe C6 97.20(11) . . ?
C8 Fe C6 156.49(11) . . ?
C4 Fe C6 65.71(11) . . ?
C1 Fe C5 91.73(11) . . ?
C2 Fe C5 132.02(12) . . ?
C8 Fe C5 138.51(12) . . ?
C4 Fe C5 39.49(12) . . ?
C6 Fe C5 38.72(11) . . ?
C1 Fe C7 154.04(12) . . ?
C2 Fe C7 92.51(12) . . ?
C8 Fe C7 118.16(11) . . ?
C4 Fe C7 65.27(12) . . ?
C6 Fe C7 39.32(11) . . ?
C5 Fe C7 65.23(11) . . ?
C1 Fe C3 142.92(13) . . ?
C2 Fe C3 122.19(12) . . ?
C8 Fe C3 92.00(11) . . ?
C4 Fe C3 38.96(12) . . ?
C6 Fe C3 65.40(12) . . ?
C5 Fe C3 65.39(12) . . ?
C7 Fe C3 38.56(12) . . ?
C14 N C13 116.8(2) . . ?
O1 C1 Fe 178.6(2) . . ?
O2 C2 Fe 177.9(2) . . ?
C7 C3 C4 108.1(3) . . ?
C7 C3 Fe 70.34(16) . . ?
C4 C3 Fe 69.76(16) . . ?
C7 C3 H3 125.9 . . ?
C4 C3 H3 125.9 . . ?
Fe C3 H3 125.5 . . ?
C3 C4 C5 107.5(3) . . ?
C3 C4 Fe 71.27(16) . . ?
C5 C4 Fe 70.31(15) . . ?
C3 C4 H4 126.2 . . ?
C5 C4 H4 126.2 . . ?
Fe C4 H4 123.8 . . ?
C6 C5 C4 108.3(3) . . ?
C6 C5 Fe 70.63(15) . . ?
C4 C5 Fe 70.20(15) . . ?
C6 C5 H5 125.9 . . ?
C4 C5 H5 125.9 . . ?
Fe C5 H5 124.9 . . ?
C5 C6 C7 107.8(3) . . ?
C5 C6 Fe 70.64(15) . . ?
C7 C6 Fe 70.67(15) . . ?
C5 C6 H6 126.1 . . ?
C7 C6 H6 126.1 . . ?
Fe C6 H6 124.2 . . ?
C3 C7 C6 108.3(3) . . ?
C3 C7 Fe 71.10(16) . . ?
C6 C7 Fe 70.01(15) . . ?
C3 C7 H7 125.8 . . ?
C6 C7 H7 125.9 . . ?
Fe C7 H7 124.6 . . ?
C9 C8 Fe 174.3(2) . . ?
C8 C9 C10 176.8(3) . . ?
C11 C10 C14 115.9(2) . . ?
C11 C10 C9 124.0(2) . . ?
C14 C10 C9 120.1(2) . . ?
C12 C11 C10 119.3(2) . . ?
C12 C11 H11 120.3 . . ?
C10 C11 H11 120.3 . . ?
C13 C12 C11 119.2(3) . . ?
C13 C12 H12 120.4 . . ?
C11 C12 H12 120.4 . . ?
N C13 C12 123.3(3) . . ?
N C13 H13 118.3 . . ?
C12 C13 H13 118.3 . . ?
N C14 C10 125.4(3) . . ?
N C14 H14 117.3 . . ?
C10 C14 H14 117.3 . . ?

loop_
_geom_bond_atom_site_label_1
_geom_bond_atom_site_label_2
_geom_bond_distance
_geom_bond_site_symmetry_2
_geom_bond_publ_flag
Fe C1 1.763(3) . ?
Fe C2 1.769(3) . ?
Fe C8 1.919(2) . ?
Fe C4 2.084(3) . ?
Fe C6 2.085(3) . ?
Fe C5 2.085(3) . ?
Fe C7 2.093(3) . ?
Fe C3 2.103(3) . ?
O1 C1 1.137(3) . ?
O2 C2 1.136(3) . ?
N C14 1.326(3) . ?
N C13 1.326(4) . ?
C3 C7 1.386(4) . ?
C3 C4 1.396(4) . ?
C3 H3 0.9300 . ?
C4 C5 1.408(4) . ?
C4 H4 0.9300 . ?
C5 C6 1.382(4) . ?
C5 H5 0.9300 . ?
C6 C7 1.406(4) . ?
C6 H6 0.9300 . ?
C7 H7 0.9300 . ?
C8 C9 1.200(3) . ?
C9 C10 1.437(3) . ?
C10 C11 1.388(3) . ?
C10 C14 1.392(3) . ?
C11 C12 1.381(4) . ?
C11 H11 0.9300 . ?
C12 C13 1.368(4) . ?
C12 H12 0.9300 . ?
C13 H13 0.9300 . ?
C14 H14 0.9300 . ?
